data_7043925
loop_
_publ_author_name
'Harrowfield, Jack'
'Thu\'ery, Pierre'

_publ_section_title
;
 Lead(II): Lewis acid and occasional base, as illustrated by its complex
 with 1,5-naphthalenedisulfonate and 5-methyl-1,10-phenanthroline
;
_journal_name_full 'Dalton Trans.'
_journal_paper_doi 10.1039/C7DT01975K
_journal_year 2017
_chemical_formula_sum 'C23 H18 N2 O7 Pb S2'
_chemical_formula_weight 705.70
_space_group_crystal_system triclinic
_space_group_IT_number 2
_space_group_name_Hall '-P 1'
_space_group_name_H-M_alt 'P -1'
_symmetry_space_group_name_Hall '-P 1'
_symmetry_space_group_name_H-M 'P -1'
_atom_sites_solution_hydrogens mixed
_audit_creation_method SHELXL-2014
_audit_update_record
;
2017-05-29 deposited with the CCDC.
2017-08-07 downloaded from the CCDC.
;
_cell_angle_alpha 84.683(2)
_cell_angle_beta 65.943(2)
_cell_angle_gamma 63.957(2)
_cell_formula_units_Z 2
_cell_length_a 10.7014(3)
_cell_length_b 11.1489(4)
_cell_length_c 11.3358(6)
_cell_measurement_reflns_used 41554
_cell_measurement_temperature 150(2)
_cell_measurement_theta_max 25.68
_cell_measurement_theta_min 2.32
_cell_volume 1103.44(8)
_computing_cell_refinement 'HKL2000 (Otwinowski & Minor, 1997)'
_computing_data_collection 'COLLECT (Nonius, 1998)'
_computing_data_reduction 'HKL2000 (Otwinowski & Minor, 1997)'
_computing_molecular_graphics 'SHELXTL (Sheldrick, 2008)'
_computing_publication_material 'SHELXTL (Sheldrick, 2008); PLATON (Spek, 2003)'
_computing_structure_refinement 'SHELXL (Sheldrick, 2015)'
_computing_structure_solution 'SHELXT (Sheldrick, 2015)'
_diffrn_ambient_temperature 150(2)
_diffrn_measured_fraction_theta_full 0.999
_diffrn_measured_fraction_theta_max 0.999
_diffrn_measurement_device_type 'Nonius Kappa-CCD area-detector diffractometer'
_diffrn_measurement_method '1 \f and 11 \w scans with 2\% steps (515 frames)'
_diffrn_radiation_monochromator graphite
_diffrn_radiation_source 'fine-focus sealed tube'
_diffrn_radiation_type MoK\a
_diffrn_radiation_wavelength 0.71073
_diffrn_reflns_av_R_equivalents 0.0665
_diffrn_reflns_av_unetI/netI 0.0761
_diffrn_reflns_Laue_measured_fraction_full 0.999
_diffrn_reflns_Laue_measured_fraction_max 0.999
_diffrn_reflns_limit_h_max 13
_diffrn_reflns_limit_h_min -13
_diffrn_reflns_limit_k_max 13
_diffrn_reflns_limit_k_min -13
_diffrn_reflns_limit_l_max 13
_diffrn_reflns_limit_l_min -13
_diffrn_reflns_number 41554
_diffrn_reflns_point_group_measured_fraction_full 0.999
_diffrn_reflns_point_group_measured_fraction_max 0.999
_diffrn_reflns_theta_full 25.242
_diffrn_reflns_theta_max 25.681
_diffrn_reflns_theta_min 2.323
_diffrn_standards_decay_% 0
_diffrn_standards_interval_time 0
_diffrn_standards_number 0
_exptl_absorpt_coefficient_mu 7.886
_exptl_absorpt_correction_T_max 0.532
_exptl_absorpt_correction_T_min 0.326
_exptl_absorpt_correction_type multi-scan
_exptl_absorpt_process_details 'SCALEPACK (Otwinowski & Minor, 1997)'
_exptl_crystal_colour colourless
_exptl_crystal_density_diffrn 2.124
_exptl_crystal_description lath
_exptl_crystal_F_000 680
_exptl_crystal_size_max 0.25
_exptl_crystal_size_mid 0.13
_exptl_crystal_size_min 0.08
_refine_diff_density_max 0.797
_refine_diff_density_min -2.642
_refine_diff_density_rms 0.273
_refine_ls_extinction_method none
_refine_ls_goodness_of_fit_ref 1.064
_refine_ls_hydrogen_treatment constr
_refine_ls_matrix_type full
_refine_ls_number_parameters 317
_refine_ls_number_reflns 4194
_refine_ls_number_restraints 0
_refine_ls_restrained_S_all 1.064
_refine_ls_R_factor_all 0.0498
_refine_ls_R_factor_gt 0.0357
_refine_ls_shift/su_max 0.001
_refine_ls_shift/su_mean 0.000
_refine_ls_structure_factor_coef Fsqd
_refine_ls_weighting_details 'w=1/[\s^2^(Fo^2^)+(0.0383P)^2^+0.1866P] where P=(Fo^2^+2Fc^2^)/3'
_refine_ls_weighting_scheme calc
_refine_ls_wR_factor_gt 0.0790
_refine_ls_wR_factor_ref 0.0819
_reflns_Friedel_coverage 0.000
_reflns_number_gt 3685
_reflns_number_total 4194
_reflns_threshold_expression 'I > 2\s(I)'
_cod_data_source_file c7dt01975k1.cif
_cod_data_source_block 1
_cod_database_code 7043925
_shelx_space_group_comment
;
The symmetry employed for this shelxl refinement is uniquely defined
by the following loop, which should always be used as a source of
symmetry information in preference to the above space-group names.
They are only intended as comments.
;
_shelxl_version_number 2014-3

loop_
_space_group_symop_operation_xyz
'x, y, z'
'-x, -y, -z'

loop_
_atom_site_label
_atom_site_type_symbol
_atom_site_fract_x
_atom_site_fract_y
_atom_site_fract_z
_atom_site_U_iso_or_equiv
_atom_site_adp_type
_atom_site_occupancy
_atom_site_site_symmetry_order
_atom_site_calc_flag
_atom_site_refinement_flags_posn
_atom_site_refinement_flags_adp
Pb1 Pb 0.54720(2) 0.64838(2) 0.82027(2) 0.03378(10) Uani 1 1 d . .
S2 S 0.36946(17) 0.45434(15) 0.89941(14) 0.0353(3) Uani 1 1 d . .
S1 S 0.79137(17) 0.80069(15) 0.58986(14) 0.0343(3) Uani 1 1 d . .
O1 O 0.6889(5) 0.7845(4) 0.7180(4) 0.0377(10) Uani 1 1 d . .
O2 O 0.9159(5) 0.6722(4) 0.5220(4) 0.0430(10) Uani 1 1 d . .
O3 O 0.8399(5) 0.9000(4) 0.5999(4) 0.0430(10) Uani 1 1 d . .
O4 O 0.3365(5) 0.5659(4) 0.9859(4) 0.0438(11) Uani 1 1 d . .
O5 O 0.4736(5) 0.4532(4) 0.7674(4) 0.0416(10) Uani 1 1 d . .
O6 O 0.4173(5) 0.3258(4) 0.9524(4) 0.0413(10) Uani 1 1 d . .
O7 O 0.7631(5) 0.5090(4) 0.5853(4) 0.0495(12) Uani 1 1 d . .
H7A H 0.7866 0.5749 0.5400 0.059 Uiso 1 1 d R U
H7B H 0.8441 0.4370 0.5875 0.059 Uiso 1 1 d R U
N1 N 0.3804(6) 0.7607(5) 0.7035(5) 0.0398(13) Uani 1 1 d . .
N2 N 0.3474(6) 0.8827(5) 0.9178(5) 0.0355(11) Uani 1 1 d . .
C1 C 0.6819(7) 0.8586(6) 0.4955(5) 0.0315(13) Uani 1 1 d . .
C2 C 0.7309(7) 0.7829(6) 0.3841(5) 0.0359(14) Uani 1 1 d . .
H2 H 0.8235 0.7026 0.3571 0.043 Uiso 1 1 calc R U
C3 C 0.6456(7) 0.8227(6) 0.3091(6) 0.0372(14) Uani 1 1 d . .
H3 H 0.6819 0.7692 0.2311 0.045 Uiso 1 1 calc R U
C4 C 0.5126(7) 0.9359(6) 0.3454(6) 0.0356(14) Uani 1 1 d . .
H4 H 0.4552 0.9609 0.2941 0.043 Uiso 1 1 calc R U
C5 C 0.4584(7) 1.0184(5) 0.4632(5) 0.0314(13) Uani 1 1 d . .
C6 C 0.1923(7) 0.4903(6) 0.8942(6) 0.0327(13) Uani 1 1 d . .
C7 C 0.1799(7) 0.5228(6) 0.7786(6) 0.0341(13) Uani 1 1 d . .
H7 H 0.2631 0.5267 0.7059 0.041 Uiso 1 1 calc R U
C8 C 0.0443(7) 0.5502(6) 0.7680(6) 0.0376(14) Uani 1 1 d . .
H8 H 0.0362 0.5717 0.6876 0.045 Uiso 1 1 calc R U
C9 C -0.0770(7) 0.5462(6) 0.8728(5) 0.0366(14) Uani 1 1 d . .
H9 H -0.1686 0.5659 0.8643 0.044 Uiso 1 1 calc R U
C10 C -0.0672(6) 0.5132(5) 0.9934(5) 0.0285(12) Uani 1 1 d . .
C11 C 0.4027(7) 0.7033(7) 0.5939(5) 0.0384(14) Uani 1 1 d . .
H11 H 0.4922 0.6223 0.5535 0.046 Uiso 1 1 calc R U
C12 C 0.2975(9) 0.7592(7) 0.5361(6) 0.0501(18) Uani 1 1 d . .
H12 H 0.3157 0.7155 0.4587 0.060 Uiso 1 1 calc R U
C13 C 0.1676(8) 0.8780(7) 0.5933(6) 0.0426(15) Uani 1 1 d . .
H13 H 0.0948 0.9150 0.5565 0.051 Uiso 1 1 calc R U
C14 C 0.1434(8) 0.9448(7) 0.7072(6) 0.0409(15) Uani 1 1 d . .
C15 C 0.2540(7) 0.8808(6) 0.7568(6) 0.0372(14) Uani 1 1 d . .
C16 C 0.2409(7) 0.9449(6) 0.8702(5) 0.0337(13) Uani 1 1 d . .
C17 C 0.1184(7) 1.0745(6) 0.9220(6) 0.0415(15) Uani 1 1 d . .
C18 C 0.0054(7) 1.1330(6) 0.8709(6) 0.0432(15) Uani 1 1 d . .
H18 H -0.0801 1.2165 0.9113 0.052 Uiso 1 1 calc R U
C19 C 0.0166(7) 1.0736(7) 0.7678(6) 0.0427(16) Uani 1 1 d . .
C20 C 0.1161(8) 1.1376(7) 1.0253(6) 0.0450(16) Uani 1 1 d . .
H20 H 0.0362 1.2240 1.0643 0.054 Uiso 1 1 calc R U
C21 C 0.2261(8) 1.0767(6) 1.0694(6) 0.0437(15) Uani 1 1 d . .
H21 H 0.2262 1.1209 1.1370 0.052 Uiso 1 1 calc R U
C22 C 0.3399(7) 0.9477(6) 1.0146(6) 0.0387(14) Uani 1 1 d . .
H22 H 0.4153 0.9046 1.0482 0.046 Uiso 1 1 calc R U
C23 C -0.1060(8) 1.1417(7) 0.7158(7) 0.0512(17) Uani 1 1 d . .
H23A H -0.1888 1.2221 0.7742 0.077 Uiso 1 1 calc R U
H23B H -0.1463 1.0795 0.7107 0.077 Uiso 1 1 calc R U
H23C H -0.0619 1.1674 0.6291 0.077 Uiso 1 1 calc R U

loop_
_atom_site_aniso_label
_atom_site_aniso_U_11
_atom_site_aniso_U_22
_atom_site_aniso_U_33
_atom_site_aniso_U_23
_atom_site_aniso_U_13
_atom_site_aniso_U_12
Pb1 0.03625(15) 0.04079(15) 0.03150(14) 0.00836(9) -0.01528(11) -0.02260(11)
S2 0.0361(8) 0.0427(8) 0.0347(8) 0.0079(6) -0.0162(7) -0.0229(7)
S1 0.0366(8) 0.0395(8) 0.0338(8) 0.0098(6) -0.0164(7) -0.0220(7)
O1 0.043(2) 0.047(2) 0.030(2) 0.0091(18) -0.015(2) -0.026(2)
O2 0.039(2) 0.042(2) 0.042(2) 0.006(2) -0.014(2) -0.015(2)
O3 0.050(3) 0.055(3) 0.042(2) 0.012(2) -0.024(2) -0.034(2)
O4 0.046(3) 0.056(3) 0.041(2) 0.004(2) -0.017(2) -0.033(2)
O5 0.039(2) 0.056(3) 0.036(2) 0.010(2) -0.015(2) -0.028(2)
O6 0.037(2) 0.041(2) 0.048(3) 0.011(2) -0.020(2) -0.019(2)
O7 0.039(3) 0.048(3) 0.051(3) 0.005(2) -0.007(2) -0.020(2)
N1 0.049(3) 0.051(3) 0.034(3) 0.013(2) -0.016(3) -0.036(3)
N2 0.036(3) 0.039(3) 0.035(3) 0.006(2) -0.017(2) -0.018(2)
C1 0.039(3) 0.034(3) 0.028(3) 0.010(2) -0.018(3) -0.020(3)
C2 0.037(3) 0.033(3) 0.033(3) 0.000(3) -0.008(3) -0.017(3)
C3 0.051(4) 0.033(3) 0.028(3) 0.003(2) -0.014(3) -0.020(3)
C4 0.042(3) 0.041(3) 0.033(3) 0.010(3) -0.017(3) -0.025(3)
C5 0.040(3) 0.030(3) 0.028(3) 0.009(2) -0.013(3) -0.022(3)
C6 0.035(3) 0.033(3) 0.032(3) 0.004(2) -0.013(3) -0.018(3)
C7 0.040(3) 0.037(3) 0.030(3) 0.008(2) -0.014(3) -0.022(3)
C8 0.047(4) 0.040(3) 0.029(3) 0.001(3) -0.018(3) -0.019(3)
C9 0.042(3) 0.042(3) 0.031(3) 0.008(3) -0.017(3) -0.022(3)
C10 0.033(3) 0.030(3) 0.028(3) 0.007(2) -0.014(3) -0.017(2)
C11 0.048(4) 0.051(4) 0.024(3) 0.007(3) -0.013(3) -0.031(3)
C12 0.080(5) 0.074(5) 0.030(3) 0.017(3) -0.031(4) -0.056(5)
C13 0.048(4) 0.051(4) 0.044(4) 0.020(3) -0.024(3) -0.033(3)
C14 0.052(4) 0.057(4) 0.033(3) 0.020(3) -0.024(3) -0.037(4)
C15 0.037(3) 0.045(3) 0.040(3) 0.019(3) -0.018(3) -0.027(3)
C16 0.035(3) 0.042(3) 0.033(3) 0.010(3) -0.013(3) -0.026(3)
C17 0.044(4) 0.048(4) 0.041(3) 0.020(3) -0.019(3) -0.030(3)
C18 0.040(4) 0.043(3) 0.045(4) 0.009(3) -0.014(3) -0.021(3)
C19 0.043(4) 0.051(4) 0.046(4) 0.025(3) -0.024(3) -0.030(3)
C20 0.048(4) 0.045(4) 0.037(3) 0.003(3) -0.009(3) -0.024(3)
C21 0.056(4) 0.043(4) 0.039(3) 0.008(3) -0.021(3) -0.026(3)
C22 0.044(4) 0.046(3) 0.040(3) 0.013(3) -0.022(3) -0.029(3)
C23 0.058(4) 0.056(4) 0.044(4) 0.012(3) -0.021(4) -0.029(4)

loop_
_atom_type_symbol
_atom_type_description
_atom_type_scat_dispersion_real
_atom_type_scat_dispersion_imag
_atom_type_scat_source
C C 0.0033 0.0016 'International Tables Vol C Tables 4.2.6.8 and 6.1.1.4'
H H 0.0000 0.0000 'International Tables Vol C Tables 4.2.6.8 and 6.1.1.4'
N N 0.0061 0.0033 'International Tables Vol C Tables 4.2.6.8 and 6.1.1.4'
O O 0.0106 0.0060 'International Tables Vol C Tables 4.2.6.8 and 6.1.1.4'
S S 0.1246 0.1234 'International Tables Vol C Tables 4.2.6.8 and 6.1.1.4'
Pb Pb -3.3944 10.1111 'International Tables Vol C Tables 4.2.6.8 and 6.1.1.4'

loop_
_geom_angle_atom_site_label_1
_geom_angle_atom_site_label_2
_geom_angle_atom_site_label_3
_geom_angle
_geom_angle_site_symmetry_1
_geom_angle_site_symmetry_3
N1 Pb1 O1 89.26(14) . .
N1 Pb1 N2 65.81(17) . .
O1 Pb1 N2 77.79(14) . .
N1 Pb1 O7 85.63(16) . .
O1 Pb1 O7 74.72(13) . .
N2 Pb1 O7 140.29(14) . .
N1 Pb1 O4 89.58(14) . .
O1 Pb1 O4 162.72(13) . .
N2 Pb1 O4 86.02(14) . .
O7 Pb1 O4 122.37(12) . .
N1 Pb1 O6 142.85(15) . 2_667
O1 Pb1 O6 88.26(12) . 2_667
N2 Pb1 O6 77.46(14) . 2_667
O7 Pb1 O6 129.03(13) . 2_667
O4 Pb1 O6 82.30(12) . 2_667
O5 S2 O6 113.8(3) . .
O5 S2 O4 111.2(2) . .
O6 S2 O4 112.2(3) . .
O5 S2 C6 106.8(3) . .
O6 S2 C6 106.6(3) . .
O4 S2 C6 105.5(3) . .
O3 S1 O2 114.1(3) . .
O3 S1 O1 111.4(2) . .
O2 S1 O1 111.4(2) . .
O3 S1 C1 108.7(3) . .
O2 S1 C1 104.9(3) . .
O1 S1 C1 105.8(3) . .
S1 O1 Pb1 140.5(2) . .
S2 O4 Pb1 99.0(2) . .
Pb1 O7 H7A 101.8 . .
Pb1 O7 H7B 115.6 . .
H7A O7 H7B 113.7 . .
C11 N1 C15 117.9(6) . .
C11 N1 Pb1 122.1(4) . .
C15 N1 Pb1 119.9(4) . .
C22 N2 C16 118.2(5) . .
C22 N2 Pb1 123.8(4) . .
C16 N2 Pb1 118.0(4) . .
C2 C1 C5 120.1(6) . 2_676
C2 C1 S1 118.6(5) . .
C5 C1 S1 121.3(4) 2_676 .
C1 C2 C3 120.4(6) . .
C1 C2 H2 119.8 . .
C3 C2 H2 119.8 . .
C4 C3 C2 121.3(5) . .
C4 C3 H3 119.4 . .
C2 C3 H3 119.4 . .
C3 C4 C5 119.3(6) . .
C3 C4 H4 120.3 . .
C5 C4 H4 120.3 . .
C5 C5 C1 118.8(6) 2_676 2_676
C5 C5 C4 120.0(7) 2_676 .
C1 C5 C4 121.2(5) 2_676 .
C7 C6 C10 121.3(5) . 2_567
C7 C6 S2 117.1(4) . .
C10 C6 S2 121.6(4) 2_567 .
C6 C7 C8 119.8(5) . .
C6 C7 H7 120.1 . .
C8 C7 H7 120.1 . .
C9 C8 C7 120.6(6) . .
C9 C8 H8 119.7 . .
C7 C8 H8 119.7 . .
C8 C9 C10 120.8(6) . .
C8 C9 H9 119.6 . .
C10 C9 H9 119.6 . .
C10 C10 C9 119.6(6) 2_567 .
C10 C10 C6 118.0(6) 2_567 2_567
C9 C10 C6 122.4(5) . 2_567
N1 C11 C12 122.1(6) . .
N1 C11 H11 118.9 . .
C12 C11 H11 118.9 . .
C13 C12 C11 119.4(6) . .
C13 C12 H12 120.3 . .
C11 C12 H12 120.3 . .
C12 C13 C14 119.9(6) . .
C12 C13 H13 120.0 . .
C14 C13 H13 120.0 . .
C15 C14 C13 116.1(6) . .
C15 C14 C19 120.4(6) . .
C13 C14 C19 123.4(6) . .
N1 C15 C14 124.5(6) . .
N1 C15 C16 115.9(5) . .
C14 C15 C16 119.6(6) . .
N2 C16 C17 122.9(5) . .
N2 C16 C15 119.3(5) . .
C17 C16 C15 117.7(6) . .
C20 C17 C16 116.1(6) . .
C20 C17 C18 123.6(6) . .
C16 C17 C18 120.4(6) . .
C19 C18 C17 121.7(6) . .
C19 C18 H18 119.1 . .
C17 C18 H18 119.1 . .
C18 C19 C14 120.0(6) . .
C18 C19 C23 119.5(6) . .
C14 C19 C23 120.5(6) . .
C21 C20 C17 120.6(6) . .
C21 C20 H20 119.7 . .
C17 C20 H20 119.7 . .
C20 C21 C22 119.2(6) . .
C20 C21 H21 120.4 . .
C22 C21 H21 120.4 . .
N2 C22 C21 122.9(6) . .
N2 C22 H22 118.5 . .
C21 C22 H22 118.5 . .
C19 C23 H23A 109.5 . .
C19 C23 H23B 109.5 . .
H23A C23 H23B 109.5 . .
C19 C23 H23C 109.5 . .
H23A C23 H23C 109.5 . .
H23B C23 H23C 109.5 . .

loop_
_geom_bond_atom_site_label_1
_geom_bond_atom_site_label_2
_geom_bond_distance
_geom_bond_site_symmetry_2
Pb1 N1 2.482(5) .
Pb1 O1 2.491(4) .
Pb1 N2 2.515(5) .
Pb1 O7 2.729(4) .
Pb1 O4 2.740(4) .
Pb1 O6 2.811(4) 2_667
S2 O5 1.454(4) .
S2 O6 1.457(4) .
S2 O4 1.480(4) .
S2 C6 1.783(6) .
S1 O3 1.444(4) .
S1 O2 1.454(4) .
S1 O1 1.474(4) .
S1 C1 1.779(6) .
O7 H7A 0.9242 .
O7 H7B 0.8934 .
N1 C11 1.335(7) .
N1 C15 1.371(8) .
N2 C22 1.326(7) .
N2 C16 1.345(8) .
C1 C2 1.360(8) .
C1 C5 1.446(8) 2_676
C2 C3 1.400(9) .
C2 H2 0.9500 .
C3 C4 1.352(9) .
C3 H3 0.9500 .
C4 C5 1.447(8) .
C4 H4 0.9500 .
C5 C5 1.371(12) 2_676
C5 C1 1.446(8) 2_676
C6 C7 1.370(8) .
C6 C10 1.436(8) 2_567
C7 C8 1.400(8) .
C7 H7 0.9500 .
C8 C9 1.371(8) .
C8 H8 0.9500 .
C9 C10 1.417(8) .
C9 H9 0.9500 .
C10 C10 1.404(11) 2_567
C10 C6 1.436(8) 2_567
C11 C12 1.412(10) .
C11 H11 0.9500 .
C12 C13 1.384(10) .
C12 H12 0.9500 .
C13 C14 1.422(9) .
C13 H13 0.9500 .
C14 C15 1.398(9) .
C14 C19 1.445(9) .
C15 C16 1.456(9) .
C16 C17 1.420(9) .
C17 C20 1.408(9) .
C17 C18 1.426(9) .
C18 C19 1.334(9) .
C18 H18 0.9500 .
C19 C23 1.522(10) .
C20 C21 1.345(9) .
C20 H20 0.9500 .
C21 C22 1.395(9) .
C21 H21 0.9500 .
C22 H22 0.9500 .
C23 H23A 0.9800 .
C23 H23B 0.9800 .
C23 H23C 0.9800 .

loop_
_geom_hbond_atom_site_label_D
_geom_hbond_atom_site_label_H
_geom_hbond_atom_site_label_A
_geom_hbond_distance_DH
_geom_hbond_distance_HA
_geom_hbond_distance_DA
_geom_hbond_angle_DHA
_geom_hbond_site_symmetry_A
O7 H7A O2 0.92 2.04 2.813(6) 139.7 .
O7 H7B O2 0.89 2.13 2.884(6) 141.0 2_766
